data_1573957
loop_
_publ_author_name
'Maufort, Arthur'
'Van Landeghem, Melissa'
'Deutsch, Maxime'
'Banks, Peter'
'La Magna, Paola'
'Van Hecke, Kristof'
'Cerd&#xe1;, Jes&#xfa;s'
'Lutsen, Laurence'
'Vanderzande, Dirk'
'Quarti, Claudio'
'Beljonne, David'
'Pillet, S&#xe9;bastien'
'Vandewal, Koen'
'Van Gompel, Wouter T. M.'

_publ_section_title
;
 Structural rigidity, thermochromism and piezochromism of layered hybrid
 perovskites containing an interdigitated organic bilayer.
;
_journal_issue 13
_journal_name_full 'Chemical science'
_journal_page_first 5662
_journal_page_last 5675
_journal_paper_doi 10.1039/d4sc06637e
_journal_volume 16
_journal_year 2025
_chemical_formula_moiety 'I4 Pb, 2(C8 H9 F2 N4)'
_chemical_formula_sum 'C16 H18 F4 I4 N8 Pb'
_chemical_formula_weight 1113.17
_space_group_crystal_system orthorhombic
_space_group_IT_number 62
_space_group_name_Hall '-P 2ac 2n'
_space_group_name_H-M_alt 'P n m a'
_atom_sites_solution_hydrogens geom
_audit_creation_date 2024-02-05
_audit_creation_method
;
Olex2 1.5
(compiled 2023.08.24 svn.re1ec1418 for OlexSys, GUI svn.r6817)
;
_audit_update_record
;
2024-06-26 deposited with the CCDC.	2025-02-24 downloaded from the CCDC.
;
_cell_angle_alpha 90
_cell_angle_beta 90
_cell_angle_gamma 90
_cell_formula_units_Z 4
_cell_length_a 12.8444(5)
_cell_length_b 29.723(2)
_cell_length_c 6.5815(3)
_cell_measurement_reflns_used 9198
_cell_measurement_temperature 300(3)
_cell_measurement_theta_max 25.910
_cell_measurement_theta_min 3.385
_cell_volume 2512.6(2)
_computing_cell_refinement 'SAINT V8.40B (?, 2016)'
_computing_data_reduction 'SAINT V8.40B (?, 2016)'
_computing_molecular_graphics 'Olex2 1.5 (Dolomanov et al., 2009)'
_computing_publication_material 'Olex2 1.5 (Dolomanov et al., 2009)'
_computing_structure_refinement 'XL  (Sheldrick, 2008)'
_diffrn_ambient_pressure 0.60e+06
_diffrn_ambient_temperature 300(3)
_diffrn_measured_fraction_theta_full 0.408
_diffrn_measured_fraction_theta_max 0.379
_diffrn_measurement_device_type 'Bruker D8 Venture PHOTON III CMOS'
_diffrn_measurement_method '\w scans'
_diffrn_radiation_type MoK\a
_diffrn_radiation_wavelength 0.71073
_diffrn_reflns_av_R_equivalents 0.0387
_diffrn_reflns_av_unetI/netI 0.0166
_diffrn_reflns_Laue_measured_fraction_full 0.408
_diffrn_reflns_Laue_measured_fraction_max 0.379
_diffrn_reflns_limit_h_max 15
_diffrn_reflns_limit_h_min -15
_diffrn_reflns_limit_k_max 11
_diffrn_reflns_limit_k_min -11
_diffrn_reflns_limit_l_max 7
_diffrn_reflns_limit_l_min -8
_diffrn_reflns_number 28628
_diffrn_reflns_point_group_measured_fraction_full 0.408
_diffrn_reflns_point_group_measured_fraction_max 0.379
_diffrn_reflns_theta_full 25.242
_diffrn_reflns_theta_max 26.190
_diffrn_reflns_theta_min 3.478
_diffrn_source_current 1.0
_diffrn_source_power 0.05
_diffrn_source_voltage 50.0
_diffrn_standards_number 0
_exptl_absorpt_coefficient_mu 11.681
_exptl_absorpt_correction_T_max 0.7453
_exptl_absorpt_correction_T_min 0.5967
_exptl_absorpt_correction_type multi-scan
_exptl_absorpt_process_details
;
SADABS-2016/2 (Bruker,2016/2) was used for absorption correction.
wR2(int) was 0.0924 before and 0.0654 after correction.
The Ratio of minimum to maximum transmission is 0.8006.
The \l/2 correction factor is Not present.
;
_exptl_crystal_colour orange
_exptl_crystal_density_diffrn 2.943
_exptl_crystal_description plate
_exptl_crystal_F_000 2000
_exptl_crystal_size_max 0.167
_exptl_crystal_size_mid 0.096
_exptl_crystal_size_min 0.050
_refine_diff_density_max 0.261
_refine_diff_density_min -0.247
_refine_diff_density_rms 0.056
_refine_ls_extinction_method none
_refine_ls_goodness_of_fit_ref 1.103
_refine_ls_hydrogen_treatment constr
_refine_ls_matrix_type full
_refine_ls_number_parameters 95
_refine_ls_number_reflns 971
_refine_ls_number_restraints 0
_refine_ls_restrained_S_all 1.103
_refine_ls_R_factor_all 0.0187
_refine_ls_R_factor_gt 0.0167
_refine_ls_shift/su_max 0.001
_refine_ls_shift/su_mean 0.000
_refine_ls_structure_factor_coef Fsqd
_refine_ls_weighting_details 'w=1/[\s^2^(Fo^2^)+(0.0139P)^2^+5.3498P] where P=(Fo^2^+2Fc^2^)/3'
_refine_ls_weighting_scheme calc
_refine_ls_wR_factor_gt 0.0377
_refine_ls_wR_factor_ref 0.0387
_reflns_Friedel_coverage 0.000
_reflns_number_gt 924
_reflns_number_total 971
_reflns_threshold_expression 'I > 2\s(I)'
_cod_data_source_file d4sc06637e4.cif
_cod_data_source_block 0p60gpa_good
_cod_depositor_comments 'Adding full bibliography for 1573956--1573967.cif.'
_cod_database_code 1573957
_shelx_shelxl_version_number 2019/1
_shelx_space_group_comment
;
The symmetry employed for this shelxl refinement is uniquely defined
by the following loop, which should always be used as a source of
symmetry information in preference to the above space-group names.
They are only intended as comments.
;
_olex2_refinement_description
;
1. Fixed Uiso
 At 1.2 times of:
  All C(H) groups, All C(H,H) groups
 At 1.5 times of:
  All N(H,H,H) groups
2.a Secondary CH2 refined with riding coordinates:
 C2(H2A,H2B), C1(H1D,H1E)
2.b Aromatic/amide H refined with riding coordinates:
 C5(H5), C8(H8)
2.c Idealised Me refined as rotating group:
 N1(H1A,H1B,H1C)
;
_olex2_submission_special_instructions 'No special instructions were received'
_olex2_exptl_crystal_mounting_method 'Crystal mounted in a Diamond anvil cell of 100 degre opening angle'

loop_
_space_group_symop_operation_xyz
'x, y, z'
'-x+1/2, -y, z+1/2'
'-x, y+1/2, -z'
'x+1/2, -y+1/2, -z+1/2'
'-x, -y, -z'
'x-1/2, y, -z-1/2'
'x, -y-1/2, z'
'-x-1/2, y-1/2, z-1/2'

loop_
_atom_site_label
_atom_site_type_symbol
_atom_site_fract_x
_atom_site_fract_y
_atom_site_fract_z
_atom_site_U_iso_or_equiv
_atom_site_adp_type
_atom_site_occupancy
_atom_site_site_symmetry_order
_atom_site_calc_flag
_atom_site_refinement_flags_posn
_atom_site_refinement_flags_adp
_atom_site_refinement_flags_occupancy
_atom_site_disorder_assembly
_atom_site_disorder_group
Pb1 Pb 0.33638(2) 0.750000 0.70049(4) 0.0347(5) Uani 1 2 d S T P . .
I1 I 0.34375(4) 0.750000 0.20875(6) 0.0386(7) Uani 1 2 d S T P . .
I2 I 0.08818(3) 0.750000 0.74920(7) 0.0456(7) Uani 1 2 d S T P . .
I3 I 0.32000(3) 0.64427(3) 0.67852(5) 0.0395(5) Uani 1 1 d . . . . .
F2 F 0.4459(3) 0.4149(3) 0.3528(6) 0.047(5) Uani 1 1 d . . . . .
F1 F 0.2659(2) 0.4498(2) 0.4272(4) 0.050(4) Uani 1 1 d . . . . .
N4 N 0.4048(3) 0.5931(4) 0.2085(6) 0.0285(11) Uiso 1 1 d . . . . .
N2 N 0.5035(3) 0.5999(4) 0.1550(6) 0.0282(10) Uiso 1 1 d . . . . .
C3 C 0.5027(4) 0.5303(5) 0.2240(7) 0.0235(12) Uiso 1 1 d . . . . .
C6 C 0.3388(4) 0.4781(5) 0.3554(7) 0.0259(12) Uiso 1 1 d . . . . .
N3 N 0.5662(3) 0.5634(3) 0.1612(5) 0.0277(10) Uiso 1 1 d . . . . .
N1 N 0.6949(3) 0.6436(4) 0.3313(7) 0.0413(12) Uiso 1 1 d . . . . .
H1A H 0.742043 0.649096 0.235314 0.062 Uiso 1 1 calc R U . . .
H1B H 0.684447 0.614105 0.340944 0.062 Uiso 1 1 calc R U . . .
H1C H 0.717733 0.654146 0.449774 0.062 Uiso 1 1 calc R U . . .
C2 C 0.5427(4) 0.6431(5) 0.1004(7) 0.0348(13) Uiso 1 1 d . . . . .
H2A H 0.485661 0.661717 0.052384 0.042 Uiso 1 1 calc R U . . .
H2B H 0.592166 0.639881 -0.009869 0.042 Uiso 1 1 calc R U . . .
C7 C 0.4394(5) 0.4587(7) 0.3181(10) 0.0324(18) Uiso 1 1 d . . . . .
C1 C 0.5952(4) 0.6663(5) 0.2774(7) 0.0408(15) Uiso 1 1 d . . . . .
H1D H 0.608931 0.697424 0.242285 0.049 Uiso 1 1 calc R U . . .
H1E H 0.549069 0.665949 0.394010 0.049 Uiso 1 1 calc R U . . .
C5 C 0.3187(4) 0.5227(5) 0.3275(7) 0.0280(12) Uiso 1 1 d . . . . .
H5 H 0.253484 0.534900 0.354641 0.034 Uiso 1 1 calc R U . . .
C4 C 0.4022(3) 0.5495(5) 0.2550(7) 0.0248(12) Uiso 1 1 d . . . . .
C8 C 0.5204(4) 0.4844(5) 0.2537(7) 0.0247(12) Uiso 1 1 d . . . . .
H8 H 0.585637 0.471859 0.230224 0.030 Uiso 1 1 calc R U . . .

loop_
_atom_site_aniso_label
_atom_site_aniso_U_11
_atom_site_aniso_U_22
_atom_site_aniso_U_33
_atom_site_aniso_U_23
_atom_site_aniso_U_13
_atom_site_aniso_U_12
Pb1 0.02677(16) 0.0466(15) 0.03074(17) 0.000 -0.00023(9) 0.000
I1 0.0410(3) 0.048(2) 0.0268(3) 0.000 0.00113(17) 0.000
I2 0.0230(2) 0.064(2) 0.0501(3) 0.000 0.00082(19) 0.000
I3 0.0396(2) 0.0450(17) 0.03392(19) -0.0004(3) -0.00007(13) 0.0026(3)
F2 0.0463(19) 0.043(18) 0.051(2) -0.005(4) 0.0036(14) -0.002(3)
F1 0.0330(15) 0.066(13) 0.0507(18) -0.001(3) 0.0067(13) -0.006(2)

loop_
_atom_type_symbol
_atom_type_description
_atom_type_scat_dispersion_real
_atom_type_scat_dispersion_imag
_atom_type_scat_source
C C 0.0033 0.0016 'International Tables Vol C Tables 4.2.6.8 and 6.1.1.4'
H H 0.0000 0.0000 'International Tables Vol C Tables 4.2.6.8 and 6.1.1.4'
F F 0.0171 0.0103 'International Tables Vol C Tables 4.2.6.8 and 6.1.1.4'
I I -0.4742 1.8119 'International Tables Vol C Tables 4.2.6.8 and 6.1.1.4'
N N 0.0061 0.0033 'International Tables Vol C Tables 4.2.6.8 and 6.1.1.4'
Pb Pb -3.3944 10.1111 'International Tables Vol C Tables 4.2.6.8 and 6.1.1.4'

loop_
_geom_angle_atom_site_label_1
_geom_angle_atom_site_label_2
_geom_angle_atom_site_label_3
_geom_angle
_geom_angle_site_symmetry_1
_geom_angle_site_symmetry_3
_geom_angle_publ_flag
I1 Pb1 I1 176.703(18) . 1_556 ?
I1 Pb1 I2 94.170(14) . 6_657 ?
I2 Pb1 I1 97.418(14) . . ?
I2 Pb1 I1 85.879(13) . 1_556 ?
I2 Pb1 I1 82.533(13) 6_657 1_556 ?
I2 Pb1 I2 168.412(9) . 6_657 ?
I3 Pb1 I1 92.735(7) 7_575 1_556 ?
I3 Pb1 I1 87.485(7) 7_575 . ?
I3 Pb1 I1 92.736(7) . 1_556 ?
I3 Pb1 I1 87.485(7) . . ?
I3 Pb1 I2 94.073(8) . 6_657 ?
I3 Pb1 I2 86.458(8) 7_575 . ?
I3 Pb1 I2 86.458(8) . . ?
I3 Pb1 I2 94.073(8) 7_575 6_657 ?
I3 Pb1 I3 170.715(15) . 7_575 ?
Pb1 I1 Pb1 176.703(18) . 1_554 ?
Pb1 I2 Pb1 179.897(17) . 6_557 ?
N2 N4 C4 103.3(8) . . ?
N4 N2 N3 116.1(9) . . ?
N4 N2 C2 122.5(10) . . ?
N3 N2 C2 121.4(5) . . ?
N3 C3 C4 107.4(11) . . ?
N3 C3 C8 131.3(6) . . ?
C8 C3 C4 121.2(9) . . ?
F1 C6 C7 115.9(12) . . ?
F1 C6 C5 121.5(6) . . ?
C5 C6 C7 122.6(10) . . ?
C3 N3 N2 103.6(5) . . ?
H1A N1 H1B 109.5 . . ?
H1A N1 H1C 109.5 . . ?
H1B N1 H1C 109.5 . . ?
C1 N1 H1A 109.5 . . ?
C1 N1 H1B 109.5 . . ?
C1 N1 H1C 109.5 . . ?
N2 C2 H2A 109.2 . . ?
N2 C2 H2B 109.2 . . ?
N2 C2 C1 112.0(6) . . ?
H2A C2 H2B 107.9 . . ?
C1 C2 H2A 109.2 . . ?
C1 C2 H2B 109.2 . . ?
F2 C7 C6 114.9(10) . . ?
F2 C7 C8 124.0(9) . . ?
C8 C7 C6 121.1(16) . . ?
N1 C1 C2 111.2(8) . . ?
N1 C1 H1D 109.4 . . ?
N1 C1 H1E 109.4 . . ?
C2 C1 H1D 109.4 . . ?
C2 C1 H1E 109.4 . . ?
H1D C1 H1E 108.0 . . ?
C6 C5 H5 121.7 . . ?
C6 C5 C4 116.6(7) . . ?
C4 C5 H5 121.7 . . ?
N4 C4 C3 109.5(8) . . ?
N4 C4 C5 129.9(8) . . ?
C5 C4 C3 120.5(12) . . ?
C3 C8 H8 121.0 . . ?
C7 C8 C3 117.9(9) . . ?
C7 C8 H8 121.0 . . ?

loop_
_geom_bond_atom_site_label_1
_geom_bond_atom_site_label_2
_geom_bond_distance
_geom_bond_site_symmetry_2
_geom_bond_publ_flag
Pb1 I1 3.3465(5) 1_556 ?
Pb1 I1 3.2378(5) . ?
Pb1 I2 3.2511(5) 6_657 ?
Pb1 I2 3.2040(5) . ?
Pb1 I3 3.1531(10) . ?
Pb1 I3 3.1532(10) 7_575 ?
F2 C7 1.323(19) . ?
F1 C6 1.345(11) . ?
N4 N2 1.331(6) . ?
N4 C4 1.334(16) . ?
N2 N3 1.350(12) . ?
N2 C2 1.427(16) . ?
C3 N3 1.345(13) . ?
C3 C4 1.426(10) . ?
C3 C8 1.395(16) . ?
C6 C7 1.436(12) . ?
C6 C5 1.363(18) . ?
N1 H1A 0.8900 . ?
N1 H1B 0.8900 . ?
N1 H1C 0.8900 . ?
N1 C1 1.489(10) . ?
C2 H2A 0.9700 . ?
C2 H2B 0.9700 . ?
C2 C1 1.512(11) . ?
C7 C8 1.359(15) . ?
C1 H1D 0.9700 . ?
C1 H1E 0.9700 . ?
C5 H5 0.9300 . ?
C5 C4 1.419(13) . ?
C8 H8 0.9300 . ?

loop_
_geom_torsion_atom_site_label_1
_geom_torsion_atom_site_label_2
_geom_torsion_atom_site_label_3
_geom_torsion_atom_site_label_4
_geom_torsion
_geom_torsion_site_symmetry_1
_geom_torsion_site_symmetry_2
_geom_torsion_site_symmetry_3
_geom_torsion_site_symmetry_4
_geom_torsion_publ_flag
F2 C7 C8 C3 -179.7(7) . . . . ?
F1 C6 C7 F2 2.3(10) . . . . ?
F1 C6 C7 C8 -177.1(6) . . . . ?
F1 C6 C5 C4 178.7(4) . . . . ?
N4 N2 N3 C3 0.0(6) . . . . ?
N4 N2 C2 C1 96.5(6) . . . . ?
N2 N4 C4 C3 -0.9(7) . . . . ?
N2 N4 C4 C5 178.2(5) . . . . ?
N2 C2 C1 N1 69.7(8) . . . . ?
C6 C7 C8 C3 -0.3(10) . . . . ?
C6 C5 C4 N4 177.8(7) . . . . ?
C6 C5 C4 C3 -3.1(8) . . . . ?
N3 N2 C2 C1 -81.3(8) . . . . ?
N3 C3 C4 N4 1.0(7) . . . . ?
N3 C3 C4 C5 -178.2(5) . . . . ?
N3 C3 C8 C7 -179.6(6) . . . . ?
C2 N2 N3 C3 178.0(5) . . . . ?
C7 C6 C5 C4 1.2(10) . . . . ?
C5 C6 C7 F2 179.9(7) . . . . ?
C5 C6 C7 C8 0.5(11) . . . . ?
C4 N4 N2 N3 0.6(6) . . . . ?
C4 N4 N2 C2 -177.4(5) . . . . ?
C4 C3 N3 N2 -0.6(5) . . . . ?
C4 C3 C8 C7 -1.6(9) . . . . ?
C8 C3 N3 N2 177.6(7) . . . . ?
C8 C3 C4 N4 -177.4(5) . . . . ?
C8 C3 C4 C5 3.4(9) . . . . ?
